data_4101226
loop_
_publ_author_name
' Ohkoshi Shin-ichi '
' Satoru Ikeda '
' Toshiya Hozumi '
' Toshinori Kashiwagi '
' Kazuhito Hashimoto  '

_publ_section_title
;
Photo-induced magnetization with a high magnetic ordering temperature and
 a large coercive field in a cyano-bridged cobalt-tungstate bimetal assembly
;
_journal_name_full 'Journal of the American Chemical Society'
_journal_paper_doi 10.1021/ja060510e
_journal_year 2006
_chemical_formula_moiety 'C32 H28 Co3 N24 O6 W2 '
_chemical_formula_sum 'C32 H28 Co3 N24 O6 W2'
_chemical_formula_weight 1389.23
_space_group_IT_number 14
_symmetry_cell_setting monoclinic
_symmetry_space_group_name_Hall '-P 2yn'
_symmetry_space_group_name_H-M 'P 1 21/n 1'
_cell_angle_alpha 90.0000
_cell_angle_beta 91.121(14)
_cell_angle_gamma 90.0000
_cell_formula_units_Z 2
_cell_length_a 7.179(2)
_cell_length_b 14.634(5)
_cell_length_c 22.134(7)
_cell_measurement_temperature 296.1
_cell_volume 2324.9(13)
_exptl_crystal_density_diffrn 1.984
_cod_original_sg_symbol_H-M 'P 21/n'
_cod_original_formula_sum 'C32 H28 Co3 N24 O6 W2 '
_cod_database_code 4101226

loop_
_symmetry_equiv_pos_site_id
_symmetry_equiv_pos_as_xyz
1 +X,+Y,+Z
2 1/2-X,1/2+Y,1/2-Z
3 -X,-Y,-Z
4 1/2+X,1/2-Y,1/2+Z

loop_
_atom_site_label
_atom_site_type_symbol
_atom_site_fract_x
_atom_site_fract_y
_atom_site_fract_z
_atom_site_U_iso_or_equiv
_atom_site_adp_type
_atom_site_occupancy
_atom_site_symmetry_multiplicity
_atom_site_calc_flag
_atom_site_refinement_flags
_atom_site_disorder_assembly
_atom_site_disorder_group
W1 W 0.75978(12) 0.71503(6) 0.32251(4) 0.0213(2) Uani 1.00 1 d . . .
Co1 Co 0.2479(4) 0.4716(2) 0.23787(12) 0.0241(7) Uani 1.00 1 d . . .
Co2 Co 0.5000 0.5000 0.5000 0.0377(14) Uani 1.00 2 d S . .
O1 O 0.231(2) 0.5366(12) 0.1545(8) 0.042(5) Uani 1.00 1 d . . .
O2 O 0.279(3) 0.5891(16) 0.5005(8) 0.065(7) Uani 1.00 1 d . . .
O3 O -0.121(4) 0.400(2) 0.3904(13) 0.102(11) Uani 1.00 1 d . . .
N1 N 0.443(3) 0.5710(17) 0.2685(9) 0.042(6) Uani 1.00 1 d . . .
N2 N 0.618(3) 0.5788(16) 0.4307(10) 0.047(7) Uani 1.00 1 d . . .
N3 N 0.717(3) 0.8375(18) 0.4462(10) 0.056(8) Uani 1.00 1 d . . .
N4 N 0.438(2) 0.8694(14) 0.2916(9) 0.035(6) Uani 1.00 1 d . . .
N5 N 0.748(4) 0.7456(19) 0.1752(10) 0.061(8) Uani 1.00 1 d . . .
N6 N 1.021(2) 0.5518(17) 0.2704(9) 0.040(6) Uani 1.00 1 d . . .
N7 N 1.141(4) 0.688(2) 0.4079(14) 0.077(10) Uani 1.00 1 d . . .
N8 N 1.037(2) 0.8892(15) 0.2912(9) 0.035(5) Uani 1.00 1 d . . .
N9 N 0.364(3) 0.4154(14) 0.4289(9) 0.044(6) Uani 1.00 1 d . . .
N10 N 0.273(2) 0.4057(13) 0.3260(8) 0.028(5) Uani 1.00 1 d . . .
N11 N 0.892(3) 0.5556(17) 0.0947(12) 0.054(8) Uani 1.00 1 d . . .
N12 N 0.563(3) 0.560(2) 0.0933(12) 0.059(8) Uani 1.00 1 d . . .
C1 C 0.550(3) 0.6251(16) 0.2866(10) 0.029(6) Uani 1.00 1 d . . .
C2 C 0.674(4) 0.622(2) 0.3918(12) 0.045(8) Uani 1.00 1 d . . .
C3 C 0.727(3) 0.7979(15) 0.4017(10) 0.032(6) Uani 1.00 1 d . . .
C4 C 0.544(3) 0.8124(18) 0.3028(11) 0.035(7) Uani 1.00 1 d . . .
C5 C 0.752(3) 0.7324(14) 0.2269(12) 0.032(7) Uani 1.00 1 d . . .
C6 C 0.926(3) 0.6054(17) 0.2882(11) 0.034(7) Uani 1.00 1 d . . .
C7 C 1.005(3) 0.7017(16) 0.3744(12) 0.037(7) Uani 1.00 1 d . . .
C8 C 0.940(3) 0.8287(19) 0.3010(11) 0.034(7) Uani 1.00 1 d . . .
C9 C 0.319(3) 0.4492(19) 0.3743(11) 0.046(8) Uani 1.00 1 d . . .
C10 C 0.262(3) 0.3143(18) 0.3323(12) 0.046(8) Uani 1.00 1 d . . .
C11 C 0.283(4) 0.271(2) 0.3876(14) 0.082(12) Uani 1.00 1 d . . .
C12 C 0.342(4) 0.324(2) 0.4347(15) 0.061(10) Uani 1.00 1 d . . .
C13 C 0.721(4) 0.543(2) 0.1177(15) 0.057(10) Uani 1.00 1 d . . .
C14 C 0.564(5) 0.594(2) 0.035(2) 0.099(16) Uani 1.00 1 d . . .
C15 C 0.727(5) 0.612(2) 0.0090(16) 0.069(12) Uani 1.00 1 d . . .
C16 C 0.893(5) 0.591(2) 0.0388(16) 0.077(13) Uani 1.00 1 d . . .
H1 H 0.3235 0.5139 0.3713 0.056 Uiso 1.00 1 c R . .
H2 H 0.2079 0.2802 0.3000 0.055 Uiso 1.00 1 c R . .
H3 H 0.2514 0.2085 0.3935 0.098 Uiso 1.00 1 c R . .
H4 H 0.3792 0.2959 0.4717 0.073 Uiso 1.00 1 c R . .
H5 H 0.7218 0.5178 0.1573 0.069 Uiso 1.00 1 c R . .
H6 H 0.4464 0.6134 0.0193 0.119 Uiso 1.00 1 c R . .
H7 H 0.7301 0.6301 -0.0323 0.083 Uiso 1.00 1 c R . .
H8 H 1.0134 0.6075 0.0252 0.093 Uiso 1.00 1 c R . .

loop_
_atom_site_aniso_label
_atom_site_aniso_U_11
_atom_site_aniso_U_22
_atom_site_aniso_U_33
_atom_site_aniso_U_12
_atom_site_aniso_U_13
_atom_site_aniso_U_23
W1 0.0277(4) 0.0143(4) 0.0216(4) -0.0004(4) -0.0034(3) 0.0010(4)
Co1 0.0277(15) 0.0164(15) 0.0279(16) 0.0011(11) -0.0041(13) -0.0023(13)
Co2 0.039(2) 0.037(3) 0.037(2) -0.001(2) -0.002(2) 0.005(2)
O1 0.047(10) 0.035(10) 0.043(10) 0.003(8) -0.009(8) 0.017(8)
O2 0.081(15) 0.069(15) 0.044(11) 0.034(12) 0.005(11) 0.001(10)
O3 0.10(2) 0.11(2) 0.11(2) 0.006(17) 0.028(18) -0.028(18)
N1 0.044(13) 0.055(15) 0.026(10) 0.004(11) -0.011(9) 0.001(10)
N2 0.059(15) 0.040(14) 0.043(13) -0.012(11) -0.005(11) 0.006(11)
N3 0.083(19) 0.050(16) 0.036(13) 0.002(14) 0.006(12) -0.012(12)
N4 0.037(11) 0.036(13) 0.031(11) 0.015(10) -0.009(9) -0.001(9)
N5 0.10(2) 0.056(15) 0.026(12) -0.032(15) -0.006(12) -0.001(11)
N6 0.027(11) 0.063(16) 0.030(11) 0.015(11) 0.002(9) 0.003(10)
N7 0.08(2) 0.07(2) 0.08(2) -0.016(16) -0.037(17) 0.008(16)
N8 0.027(10) 0.047(13) 0.031(11) -0.014(10) -0.010(8) -0.000(9)
N9 0.076(16) 0.026(12) 0.028(11) -0.010(11) -0.016(10) 0.003(9)
N10 0.020(9) 0.038(11) 0.025(9) 0.000(9) 0.002(7) 0.004(9)
N11 0.038(13) 0.050(16) 0.074(18) 0.005(11) -0.009(12) 0.006(13)
N12 0.033(13) 0.09(2) 0.056(16) -0.010(13) -0.013(12) 0.000(15)
C1 0.030(12) 0.028(14) 0.029(12) -0.009(10) -0.007(10) -0.000(10)
C2 0.052(17) 0.052(19) 0.032(14) -0.008(14) -0.013(12) 0.013(12)
C3 0.061(16) 0.012(12) 0.024(11) -0.003(10) -0.015(10) 0.000(9)
C4 0.031(13) 0.038(16) 0.034(13) -0.012(11) -0.011(11) -0.013(11)
C5 0.039(13) 0.012(13) 0.046(15) -0.000(9) -0.006(11) -0.002(10)
C6 0.024(12) 0.032(14) 0.045(15) -0.010(10) -0.015(11) -0.012(11)
C7 0.035(13) 0.016(13) 0.060(16) -0.005(10) -0.017(12) -0.003(11)
C8 0.012(11) 0.050(16) 0.038(14) 0.014(11) -0.003(10) -0.004(12)
C9 0.07(2) 0.034(16) 0.035(14) -0.010(14) 0.007(14) -0.005(12)
C10 0.058(17) 0.030(14) 0.049(17) 0.011(13) -0.020(14) 0.007(12)
C11 0.17(4) 0.032(19) 0.038(16) -0.03(2) -0.02(2) 0.015(14)
C12 0.09(2) 0.039(18) 0.056(19) -0.006(17) 0.007(18) 0.003(15)
C13 0.07(2) 0.047(19) 0.054(18) -0.009(16) 0.025(18) -0.005(15)
C14 0.06(2) 0.07(2) 0.18(4) 0.01(2) 0.01(2) 0.03(2)
C15 0.07(2) 0.09(2) 0.06(2) 0.01(2) 0.007(18) 0.005(18)
C16 0.07(2) 0.10(3) 0.06(2) -0.01(2) 0.02(2) -0.01(2)

loop_
_geom_bond_atom_site_label_1
_geom_bond_atom_site_label_2
_geom_bond_distance
_geom_bond_publ_flag
_geom_bond_site_symmetry_1
_geom_bond_site_symmetry_2
W1 C1 2.14(2) ? . .
W1 C2 2.15(2) ? . .
W1 C3 2.15(2) ? . .
W1 C4 2.14(2) ? . .
W1 C5 2.13(2) ? . .
W1 C6 2.15(2) ? . .
W1 C7 2.09(2) ? . .
W1 C8 2.16(2) ? . .
Co1 O1 2.076(18) ? . .
Co1 N1 2.12(2) ? . .
Co1 N4 2.10(2) ? . 54502
Co1 N6 2.14(2) ? . 45501
Co1 N8 2.07(2) ? . 64502
Co1 N10 2.180(19) ? . .
Co2 O2 2.05(2) ? . .
Co2 O2 2.05(2) ? . 66603
Co2 N2 2.11(2) ? . .
Co2 N2 2.11(2) ? . 66603
Co2 N9 2.22(2) ? . .
Co2 N9 2.22(2) ? . 66603
N1 C1 1.17(3) ? . .
N2 C2 1.14(3) ? . .
N3 C3 1.15(3) ? . .
N4 C4 1.16(3) ? . .
N5 C5 1.16(3) ? . .
N6 C6 1.12(3) ? . .
N7 C7 1.23(4) ? . .
N8 C8 1.15(3) ? . .
N9 C9 1.34(3) ? . .
N9 C12 1.36(3) ? . .
N10 C9 1.28(3) ? . .
N10 C10 1.35(3) ? . .
N11 C13 1.34(4) ? . .
N11 C16 1.34(4) ? . .
N12 C13 1.27(4) ? . .
N12 C14 1.38(6) ? . .
C10 C11 1.38(4) ? . .
C11 C12 1.36(4) ? . .
C14 C15 1.34(5) ? . .
C15 C16 1.39(5) ? . .
C9 H1 0.950 ? . .
C10 H2 0.950 ? . .
C11 H3 0.950 ? . .
C12 H4 0.950 ? . .
C13 H5 0.950 ? . .
C14 H6 0.950 ? . .
C15 H7 0.950 ? . .
C16 H8 0.950 ? . .
